data_7242337
loop_
_publ_author_name
'Ying, Jun'
'Zhang, Baoyue'
'Tian, Aixiang'
'Wang, Xiuli'

_publ_section_title
;
 A series of A- and B-type Anderson compounds with Al, Te and Cr as
 centers by tuning different ligands: syntheses, electrochemical,
 photocatalytic and CO2RR properties
;
_journal_issue 13
_journal_name_full CrystEngComm
_journal_page_first 2572
_journal_page_last 2581
_journal_paper_doi 10.1039/D1CE00185J
_journal_volume 23
_journal_year 2021
_chemical_formula_moiety 'Cr Mo6 O24, C10 H14 Cu2 N4 O8, 17(H2 O)'
_chemical_formula_sum 'C10 H55 Cr Cu2 Mo6 N4 O49'
_chemical_formula_weight 1770
_space_group_crystal_system monoclinic
_space_group_IT_number 14
_space_group_name_Hall '-P 2yn'
_space_group_name_H-M_alt 'P 1 21/n 1'
_atom_sites_solution_hydrogens mixed
_audit_creation_date 2019-09-27
_audit_creation_method
;
Olex2 1.2
(compiled 2018.05.29 svn.r3508 for OlexSys, GUI svn.r5506)
;
_audit_update_record
;
2020-02-21 deposited with the CCDC.	2021-03-02 downloaded from the CCDC.
;
_cell_angle_alpha 90
_cell_angle_beta 113.0550(10)
_cell_angle_gamma 90
_cell_formula_units_Z 2
_cell_length_a 10.5413(3)
_cell_length_b 18.9773(6)
_cell_length_c 13.4274(4)
_cell_measurement_reflns_used 8782
_cell_measurement_temperature 296(2)
_cell_measurement_theta_max 28.35
_cell_measurement_theta_min 2.36
_cell_volume 2471.55(13)
_computing_cell_refinement 'SAINT v8.34A (Bruker, 2013)'
_computing_data_reduction 'SAINT v8.34A (Bruker, 2013)'
_computing_molecular_graphics 'Olex2 (Dolomanov et al., 2009)'
_computing_publication_material 'Olex2 (Dolomanov et al., 2009)'
_computing_structure_refinement 'ShelXL (Sheldrick, 2015)'
_computing_structure_solution 'olex2.solve (Bourhis et al., 2015)'
_diffrn_ambient_temperature 296.15
_diffrn_measured_fraction_theta_full 1.000
_diffrn_measured_fraction_theta_max 0.998
_diffrn_measurement_device_type 'CCD area detector'
_diffrn_measurement_method 'phi and omega scans'
_diffrn_radiation_monochromator graphite
_diffrn_radiation_type MoK\a
_diffrn_radiation_wavelength 0.71073
_diffrn_reflns_av_R_equivalents 0.0285
_diffrn_reflns_av_unetI/netI 0.0304
_diffrn_reflns_Laue_measured_fraction_full 1.000
_diffrn_reflns_Laue_measured_fraction_max 0.998
_diffrn_reflns_limit_h_max 12
_diffrn_reflns_limit_h_min -14
_diffrn_reflns_limit_k_max 25
_diffrn_reflns_limit_k_min -23
_diffrn_reflns_limit_l_max 15
_diffrn_reflns_limit_l_min -17
_diffrn_reflns_number 18111
_diffrn_reflns_point_group_measured_fraction_full 1.000
_diffrn_reflns_point_group_measured_fraction_max 0.998
_diffrn_reflns_theta_full 25.242
_diffrn_reflns_theta_max 28.365
_diffrn_reflns_theta_min 1.967
_exptl_absorpt_coefficient_mu 2.651
_exptl_absorpt_correction_T_max 0.672
_exptl_absorpt_correction_T_min 0.610
_exptl_absorpt_correction_type multi-scan
_exptl_absorpt_process_details SADABS
_exptl_crystal_colour yellow
_exptl_crystal_colour_primary yellow
_exptl_crystal_density_diffrn 2.369
_exptl_crystal_description block
_exptl_crystal_F_000 1724
_exptl_crystal_size_max 0.19
_exptl_crystal_size_mid 0.17
_exptl_crystal_size_min 0.15
_refine_diff_density_max 0.751
_refine_diff_density_min -0.668
_refine_diff_density_rms 0.116
_refine_ls_extinction_method none
_refine_ls_goodness_of_fit_ref 1.045
_refine_ls_hydrogen_treatment mixed
_refine_ls_matrix_type full
_refine_ls_number_parameters 347
_refine_ls_number_reflns 6144
_refine_ls_number_restraints 1
_refine_ls_restrained_S_all 1.046
_refine_ls_R_factor_all 0.0317
_refine_ls_R_factor_gt 0.0253
_refine_ls_shift/su_max 0.002
_refine_ls_shift/su_mean 0.000
_refine_ls_structure_factor_coef Fsqd
_refine_ls_weighting_details 'w=1/[\s^2^(Fo^2^)+(0.0349P)^2^+1.6352P] where P=(Fo^2^+2Fc^2^)/3'
_refine_ls_weighting_scheme calc
_refine_ls_wR_factor_gt 0.0652
_refine_ls_wR_factor_ref 0.0677
_reflns_Friedel_coverage 0.000
_reflns_number_gt 5341
_reflns_number_total 6156
_reflns_threshold_expression 'I > 2\s(I)'
_cod_data_source_file d1ce00185j2.cif
_cod_data_source_block r
_cod_depositor_comments 'Adding full bibliography for 7242334--7242339.cif.'
_cod_database_code 7242337
_shelx_shelxl_version_number 2018/3
_shelx_space_group_comment
;
The symmetry employed for this shelxl refinement is uniquely defined
by the following loop, which should always be used as a source of
symmetry information in preference to the above space-group names.
They are only intended as comments.
;
_olex2_refinement_description
;
1. Fixed Uiso
 At 1.2 times of:
  All C(H) groups
 At 1.5 times of:
  All O(H,H) groups
2. Restrained distances
 O2W-H2WB
 0.93 with sigma of 0.02
3. Others
 Fixed Sof: H5WA(0.5) H5WB(0.5)
4.a Everything fixed:
 O6W, H6WA, H6WB, H11A, H11B
4.b Free rotating group:
 O10W(H10A,H10B), O8W(H8WA,H8WB), O7W(H7WA,H7WB), O5W(H5WA,H5WB), O4W(H4WA,
 H4WB), O3W(H3WA,H3WB)
4.c Rotating group:
 O1W(H1WA,H1WB), O2W(H2WA,H2WB)
4.d Aromatic/amide H refined with riding coordinates:
 C1(H1), C2(H2), C3(H3)
;
_olex2_submission_special_instructions 'No special instructions were received'

loop_
_space_group_symop_operation_xyz
'x, y, z'
'-x+1/2, y+1/2, -z+1/2'
'-x, -y, -z'
'x-1/2, -y-1/2, z-1/2'

loop_
_atom_site_label
_atom_site_type_symbol
_atom_site_fract_x
_atom_site_fract_y
_atom_site_fract_z
_atom_site_U_iso_or_equiv
_atom_site_adp_type
_atom_site_occupancy
_atom_site_site_symmetry_order
_atom_site_calc_flag
_atom_site_refinement_flags_posn
_atom_site_refinement_flags_adp
_atom_site_refinement_flags_occupancy
_atom_site_disorder_assembly
_atom_site_disorder_group
Cr1 Cr -0.500000 0.500000 1.500000 0.01235(11) Uani 1 2 d S T P . .
Mo1 Mo -0.49605(2) 0.37949(2) 1.31944(2) 0.01773(6) Uani 1 1 d . . . . .
Mo2 Mo -0.30975(2) 0.52702(2) 1.35702(2) 0.01633(6) Uani 1 1 d . . . . .
Mo3 Mo -0.68629(2) 0.35267(2) 1.46283(2) 0.01859(6) Uani 1 1 d . . . . .
O1 O -0.4398(2) 0.29503(11) 1.3436(2) 0.0335(5) Uani 1 1 d . . . . .
O1W O -1.1672(2) 0.22939(12) 1.54469(18) 0.0333(5) Uani 1 1 d . . . . .
H1WA H -1.186247 0.261504 1.584007 0.050 Uiso 1 1 d GR . . . .
H1WB H -1.129190 0.195513 1.591514 0.050 Uiso 1 1 d GR . . . .
O2 O -0.6241(3) 0.26923(11) 1.4915(2) 0.0353(5) Uani 1 1 d . . . . .
O2W O -1.0783(2) 0.36803(10) 1.49019(17) 0.0229(4) Uani 1 1 d D . . . .
H2WA H -1.008405 0.395546 1.515498 0.034 Uiso 1 1 d GR . . . .
H2WB H -1.137452 0.399365 1.488891 0.034 Uiso 1 1 d DGR . . . .
O3 O -0.3634(2) 0.53616(12) 1.22104(17) 0.0323(5) Uani 1 1 d . . . . .
O4 O -0.5475(2) 0.39118(13) 1.18273(18) 0.0323(5) Uani 1 1 d . . . . .
O5 O -0.52382(17) 0.49797(10) 1.34596(14) 0.0162(4) Uani 1 1 d . . . . .
O6 O -0.8616(2) 0.34462(12) 1.41808(18) 0.0305(5) Uani 1 1 d . . . . .
O7 O -0.1325(2) 0.53299(11) 1.40860(18) 0.0275(5) Uani 1 1 d . . . . .
O8 O -0.30833(18) 0.52676(9) 1.52779(14) 0.0157(4) Uani 1 1 d . . . . .
O9 O -0.35926(19) 0.61947(10) 1.38669(16) 0.0201(4) Uani 1 1 d . . . . .
O10 O -0.31617(18) 0.42499(10) 1.37128(16) 0.0201(4) Uani 1 1 d . . . . .
O11 O -0.67537(19) 0.37077(11) 1.32527(16) 0.0220(4) Uani 1 1 d . . . . .
O12 O -0.47192(18) 0.39766(9) 1.49408(15) 0.0166(4) Uani 1 1 d . . . . .
O13 O -0.7678(3) 0.10630(13) 1.5537(2) 0.0482(7) Uani 1 1 d . . . . .
O14 O -0.9320(2) 0.18281(11) 1.46265(16) 0.0280(5) Uani 1 1 d . . . . .
Cu1 Cu -1.01672(3) 0.27209(2) 1.47546(3) 0.01972(8) Uani 1 1 d . . . . .
C1 C -0.6863(3) 0.19669(15) 1.7421(2) 0.0214(5) Uani 1 1 d . . . . .
H1 H -0.634197 0.155765 1.752206 0.026 Uiso 1 1 calc R . . . .
C2 C -0.7361(3) 0.29999(15) 1.8077(2) 0.0208(5) Uani 1 1 d . . . . .
H2 H -0.718233 0.332194 1.863807 0.025 Uiso 1 1 calc R . . . .
C3 C -0.8432(3) 0.31363(15) 1.7074(2) 0.0208(5) Uani 1 1 d . . . . .
H3 H -0.896454 0.354104 1.697743 0.025 Uiso 1 1 calc R . . . .
C4 C -0.7906(3) 0.21036(14) 1.6424(2) 0.0188(5) Uani 1 1 d . . . . .
C5 C -0.8302(3) 0.16157(16) 1.5464(2) 0.0264(6) Uani 1 1 d . . . . .
N1 N -0.6599(2) 0.24227(12) 1.82446(18) 0.0189(5) Uani 1 1 d . . . . .
N2 N -0.8684(2) 0.26891(12) 1.62648(18) 0.0173(4) Uani 1 1 d . . . . .
O11W O -0.5803(2) 0.03146(13) 1.1750(2) 0.0362(5) Uani 1 1 d . . . . .
O10W O -0.7462(3) 0.15943(14) 1.1463(2) 0.0387(6) Uani 1 1 d . . . . .
H10A H -0.768897 0.172440 1.197511 0.058 Uiso 1 1 d G . . . .
H10B H -0.804340 0.127612 1.113550 0.058 Uiso 1 1 d G . . . .
O9W O -0.2630(4) 0.4564(2) 0.8345(3) 0.0617(9) Uani 1 1 d . . . . .
O8W O 0.0839(3) 0.19860(17) 1.2505(2) 0.0538(7) Uani 1 1 d . . . . .
H8WA H 0.117026 0.187147 1.317029 0.081 Uiso 1 1 d G . . . .
H8WB H 0.023162 0.167341 1.220029 0.081 Uiso 1 1 d G . . . .
O7W O -0.9101(4) 0.3349(2) 1.1403(3) 0.0781(11) Uani 1 1 d . . . . .
H7WA H -0.877150 0.291120 1.141985 0.117 Uiso 1 1 d G . . . .
H7WB H -0.845181 0.346992 1.199111 0.117 Uiso 1 1 d G . . . .
O6W O 0.001000 0.472170 1.129240 0.078 Uani 1 1 d . . . . .
H6WA H -0.022190 0.428980 1.083720 0.117 Uiso 1 1 d . . . . .
H6WB H -0.052490 0.448440 1.157430 0.117 Uiso 1 1 d . . . . .
O5W O -0.500000 0.500000 1.000000 0.107(2) Uani 1 2 d S T P . .
H5WA H -0.487751 0.527009 1.053441 0.161 Uiso 0.5 1 d G . . . .
H5WB H -0.582464 0.508035 0.956384 0.161 Uiso 0.5 1 d G . . . .
O4W O -0.7749(5) 0.4352(2) 0.9736(4) 0.0990(14) Uani 1 1 d . . . . .
H4WA H -0.829380 0.454333 0.998409 0.149 Uiso 1 1 d G . . . .
H4WB H -0.766470 0.393014 0.996711 0.149 Uiso 1 1 d G . . . .
O3W O -0.5147(7) 0.1519(2) 1.3944(6) 0.128(2) Uani 1 1 d . . . . .
H3WA H -0.486492 0.116654 1.369920 0.192 Uiso 1 1 d G . . . .
H3WB H -0.587580 0.140799 1.403516 0.192 Uiso 1 1 d G . . . .
H11A H -0.582550 0.079660 1.156780 0.050 Uiso 1 1 d . . . . .
H11B H -0.648900 0.043800 1.204300 0.050 Uiso 1 1 d . . . . .
H9WA H -0.268(9) 0.429(5) 0.886(8) 0.19(4) Uiso 1 1 d . . . . .
H9WB H -0.187(10) 0.477(5) 0.860(8) 0.20(5) Uiso 1 1 d . . . . .

loop_
_atom_site_aniso_label
_atom_site_aniso_U_11
_atom_site_aniso_U_22
_atom_site_aniso_U_33
_atom_site_aniso_U_23
_atom_site_aniso_U_13
_atom_site_aniso_U_12
Cr1 0.0115(2) 0.0143(3) 0.0114(3) -0.0018(2) 0.0047(2) -0.0008(2)
Mo1 0.01746(11) 0.01951(12) 0.01758(12) -0.00620(8) 0.00834(9) -0.00187(8)
Mo2 0.01498(11) 0.02060(12) 0.01471(11) -0.00062(8) 0.00723(8) -0.00155(8)
Mo3 0.01823(11) 0.01796(12) 0.02128(12) -0.00324(9) 0.00958(9) -0.00383(9)
O1 0.0359(12) 0.0229(11) 0.0473(14) -0.0045(10) 0.0223(11) 0.0031(9)
O1W 0.0374(12) 0.0372(13) 0.0278(12) 0.0050(10) 0.0156(10) -0.0007(10)
O2 0.0456(14) 0.0209(11) 0.0429(14) -0.0005(9) 0.0210(11) -0.0005(10)
O2W 0.0180(9) 0.0184(9) 0.0276(11) -0.0021(8) 0.0040(8) 0.0021(8)
O3 0.0397(13) 0.0385(13) 0.0191(10) -0.0005(9) 0.0120(9) -0.0038(10)
O4 0.0334(12) 0.0429(13) 0.0216(11) -0.0099(9) 0.0118(9) -0.0072(10)
O5 0.0140(8) 0.0208(9) 0.0131(8) -0.0017(7) 0.0046(7) -0.0009(7)
O6 0.0233(10) 0.0395(13) 0.0291(12) -0.0071(9) 0.0108(9) -0.0118(9)
O7 0.0195(10) 0.0295(11) 0.0348(12) -0.0020(9) 0.0119(9) -0.0032(8)
O8 0.0125(8) 0.0188(9) 0.0157(9) -0.0010(7) 0.0055(7) -0.0014(7)
O9 0.0225(10) 0.0204(9) 0.0186(9) 0.0018(7) 0.0092(8) -0.0004(8)
O10 0.0151(9) 0.0216(9) 0.0241(10) -0.0027(8) 0.0083(8) 0.0011(7)
O11 0.0186(9) 0.0286(10) 0.0192(10) -0.0056(8) 0.0078(8) -0.0046(8)
O12 0.0166(9) 0.0159(9) 0.0178(9) -0.0011(7) 0.0074(7) -0.0002(7)
O13 0.0504(15) 0.0319(13) 0.0399(15) -0.0122(11) -0.0066(12) 0.0181(12)
O14 0.0265(10) 0.0307(11) 0.0159(10) -0.0067(8) -0.0034(8) 0.0071(9)
Cu1 0.01714(16) 0.02400(17) 0.01105(15) -0.00160(12) -0.00200(12) 0.00419(13)
C1 0.0193(13) 0.0233(14) 0.0164(12) 0.0012(10) 0.0013(10) 0.0021(11)
C2 0.0208(13) 0.0237(14) 0.0134(12) -0.0032(10) 0.0019(10) -0.0031(11)
C3 0.0208(13) 0.0219(13) 0.0158(12) 0.0014(10) 0.0031(10) 0.0010(11)
C4 0.0177(12) 0.0202(13) 0.0138(12) 0.0007(10) 0.0009(10) 0.0006(10)
C5 0.0260(14) 0.0238(14) 0.0220(14) -0.0036(11) 0.0013(12) 0.0032(12)
N1 0.0152(10) 0.0249(12) 0.0131(10) 0.0023(9) 0.0016(8) -0.0019(9)
N2 0.0155(10) 0.0196(11) 0.0130(10) 0.0011(8) 0.0015(8) 0.0009(9)
O11W 0.0286(12) 0.0435(14) 0.0354(13) -0.0018(10) 0.0112(10) -0.0030(10)
O10W 0.0363(13) 0.0496(15) 0.0297(13) -0.0063(11) 0.0124(11) -0.0097(11)
O9W 0.0485(18) 0.087(3) 0.0401(17) 0.0023(17) 0.0076(14) 0.0035(18)
O8W 0.0538(18) 0.073(2) 0.0376(15) -0.0181(15) 0.0217(13) -0.0143(16)
O7W 0.072(2) 0.067(2) 0.063(2) -0.0118(18) -0.0088(18) -0.0056(19)
O6W 0.075 0.073 0.074 -0.019 0.015 -0.004
O5W 0.110(5) 0.097(5) 0.063(4) -0.027(3) -0.021(3) 0.038(4)
O4W 0.121(4) 0.087(3) 0.070(3) 0.005(2) 0.016(2) 0.033(3)
O3W 0.185(6) 0.060(3) 0.156(5) -0.010(3) 0.086(5) 0.008(3)

loop_
_atom_type_symbol
_atom_type_description
_atom_type_scat_dispersion_real
_atom_type_scat_dispersion_imag
_atom_type_scat_source
C C 0.0033 0.0016 'International Tables Vol C Tables 4.2.6.8 and 6.1.1.4'
H H 0.0000 0.0000 'International Tables Vol C Tables 4.2.6.8 and 6.1.1.4'
Cr Cr 0.3209 0.6236 'International Tables Vol C Tables 4.2.6.8 and 6.1.1.4'
Cu Cu 0.3201 1.2651 'International Tables Vol C Tables 4.2.6.8 and 6.1.1.4'
Mo Mo -1.6832 0.6857 'International Tables Vol C Tables 4.2.6.8 and 6.1.1.4'
N N 0.0061 0.0033 'International Tables Vol C Tables 4.2.6.8 and 6.1.1.4'
O O 0.0106 0.0060 'International Tables Vol C Tables 4.2.6.8 and 6.1.1.4'

loop_
_geom_angle_atom_site_label_1
_geom_angle_atom_site_label_2
_geom_angle_atom_site_label_3
_geom_angle
_geom_angle_site_symmetry_1
_geom_angle_site_symmetry_3
_geom_angle_publ_flag
O5 Cr1 O5 180.0 3_468 . ?
O8 Cr1 O5 95.50(7) 3_468 . ?
O8 Cr1 O5 84.51(7) . . ?
O8 Cr1 O5 95.49(7) . 3_468 ?
O8 Cr1 O5 84.50(7) 3_468 3_468 ?
O8 Cr1 O8 180.0 . 3_468 ?
O12 Cr1 O5 95.83(8) . 3_468 ?
O12 Cr1 O5 84.17(8) . . ?
O12 Cr1 O5 95.83(8) 3_468 . ?
O12 Cr1 O5 84.17(8) 3_468 3_468 ?
O12 Cr1 O8 95.88(7) . . ?
O12 Cr1 O8 84.12(7) . 3_468 ?
O12 Cr1 O8 95.88(7) 3_468 3_468 ?
O12 Cr1 O8 84.12(7) 3_468 . ?
O12 Cr1 O12 180.0 . 3_468 ?
O1 Mo1 O4 105.53(12) . . ?
O1 Mo1 O5 160.96(10) . . ?
O1 Mo1 O10 97.58(10) . . ?
O1 Mo1 O11 100.73(10) . . ?
O1 Mo1 O12 93.23(9) . . ?
O4 Mo1 O5 91.89(9) . . ?
O4 Mo1 O10 100.43(10) . . ?
O4 Mo1 O11 98.65(10) . . ?
O4 Mo1 O12 160.42(9) . . ?
O10 Mo1 O5 71.22(7) . . ?
O10 Mo1 O12 82.22(7) . . ?
O11 Mo1 O5 83.80(7) . . ?
O11 Mo1 O10 148.86(8) . . ?
O11 Mo1 O12 71.83(7) . . ?
O12 Mo1 O5 70.43(6) . . ?
O3 Mo2 O5 92.90(9) . . ?
O3 Mo2 O7 106.13(11) . . ?
O3 Mo2 O8 161.49(9) . . ?
O3 Mo2 O9 97.29(10) . . ?
O3 Mo2 O10 101.40(10) . . ?
O5 Mo2 O8 71.41(6) . . ?
O7 Mo2 O5 159.32(9) . . ?
O7 Mo2 O8 90.96(9) . . ?
O7 Mo2 O9 101.36(9) . . ?
O7 Mo2 O10 95.72(9) . . ?
O9 Mo2 O5 83.76(7) . . ?
O9 Mo2 O8 71.88(7) . . ?
O9 Mo2 O10 150.02(8) . . ?
O10 Mo2 O5 72.15(7) . . ?
O10 Mo2 O8 83.47(7) . . ?
O2 Mo3 O6 105.31(11) . . ?
O2 Mo3 O8 158.87(10) . 3_468 ?
O2 Mo3 O9 95.77(10) . 3_468 ?
O2 Mo3 O11 102.77(10) . . ?
O2 Mo3 O12 92.31(9) . . ?
O6 Mo3 O8 93.54(9) . 3_468 ?
O6 Mo3 O9 100.43(9) . 3_468 ?
O6 Mo3 O11 98.12(9) . . ?
O6 Mo3 O12 161.38(9) . . ?
O8 Mo3 O12 70.29(6) 3_468 . ?
O9 Mo3 O8 71.05(7) 3_468 3_468 ?
O9 Mo3 O12 83.39(7) 3_468 . ?
O11 Mo3 O8 83.50(8) . 3_468 ?
O11 Mo3 O9 149.21(8) . 3_468 ?
O11 Mo3 O12 71.62(7) . . ?
H1WA O1W H1WB 103.0 . . ?
Cu1 O1W H1WA 111.0 . . ?
Cu1 O1W H1WB 110.9 . . ?
H2WA O2W H2WB 95.2 . . ?
Cu1 O2W H2WA 109.7 . . ?
Cu1 O2W H2WB 154.9 . . ?
Cr1 O5 Mo1 101.97(8) . . ?
Cr1 O5 Mo2 102.14(7) . . ?
Mo2 O5 Mo1 93.65(6) . . ?
Cr1 O8 Mo2 101.94(7) . . ?
Cr1 O8 Mo3 102.81(7) . 3_468 ?
Mo2 O8 Mo3 93.57(7) . 3_468 ?
Mo2 O9 Mo3 119.02(10) . 3_468 ?
Mo1 O10 Mo2 118.14(9) . . ?
Mo3 O11 Mo1 118.80(10) . . ?
Cr1 O12 Mo1 103.42(8) . . ?
Cr1 O12 Mo3 102.78(7) . . ?
Mo1 O12 Mo3 92.88(7) . . ?
C5 O14 Cu1 116.83(19) . . ?
O2W Cu1 O1W 88.75(9) . . ?
O2W Cu1 N1 94.56(9) . 4_565 ?
O2W Cu1 N2 94.76(9) . . ?
O14 Cu1 O1W 98.21(9) . . ?
O14 Cu1 O2W 172.21(9) . . ?
O14 Cu1 N1 88.99(9) . 4_565 ?
O14 Cu1 N2 82.03(8) . . ?
N1 Cu1 O1W 89.75(9) 4_565 . ?
N1 Cu1 N2 170.41(9) 4_565 . ?
N2 Cu1 O1W 88.21(9) . . ?
C4 C1 H1 119.8 . . ?
N1 C1 H1 119.8 . . ?
N1 C1 C4 120.3(3) . . ?
C3 C2 H2 119.3 . . ?
N1 C2 H2 119.3 . . ?
N1 C2 C3 121.5(3) . . ?
C2 C3 H3 120.0 . . ?
N2 C3 C2 119.9(3) . . ?
N2 C3 H3 120.0 . . ?
C1 C4 C5 124.1(3) . . ?
N2 C4 C1 120.7(2) . . ?
N2 C4 C5 115.1(2) . . ?
O13 C5 O14 125.6(3) . . ?
O13 C5 C4 119.9(3) . . ?
O14 C5 C4 114.5(2) . . ?
C1 N1 Cu1 124.91(19) . 4_666 ?
C2 N1 Cu1 116.60(18) . 4_666 ?
C2 N1 C1 118.4(2) . . ?
C3 N2 Cu1 129.31(19) . . ?
C3 N2 C4 119.1(2) . . ?
C4 N2 Cu1 111.57(17) . . ?
H11A O11W H11B 85.7 . . ?
H10A O10W H10B 104.5 . . ?
H9WA O9W H9WB 107(8) . . ?
H8WA O8W H8WB 104.5 . . ?
H7WA O7W H7WB 93.6 . . ?
H6WA O6W H6WB 78.7 . . ?
H5WA O5W H5WA 180.0 . 3_467 ?
H5WA O5W H5WB 104.5 3_467 3_467 ?
H5WA O5W H5WB 104.5 . . ?
H5WA O5W H5WB 75.5 . 3_467 ?
H5WB O5W H5WA 75.5 . 3_467 ?
H5WB O5W H5WB 180.0 . 3_467 ?
H4WA O4W H4WB 104.4 . . ?
H3WA O3W H3WB 109.4 . . ?

loop_
_geom_bond_atom_site_label_1
_geom_bond_atom_site_label_2
_geom_bond_distance
_geom_bond_site_symmetry_2
_geom_bond_publ_flag
Cr1 O5 1.9840(17) . ?
Cr1 O5 1.9839(17) 3_468 ?
Cr1 O8 1.9720(17) . ?
Cr1 O8 1.9721(17) 3_468 ?
Cr1 O12 1.9709(18) 3_468 ?
Cr1 O12 1.9708(18) . ?
Mo1 O1 1.696(2) . ?
Mo1 O4 1.713(2) . ?
Mo1 O5 2.3129(19) . ?
Mo1 O10 1.9473(19) . ?
Mo1 O11 1.9293(19) . ?
Mo1 O12 2.2837(18) . ?
Mo2 O3 1.696(2) . ?
Mo2 O5 2.2705(17) . ?
Mo2 O7 1.723(2) . ?
Mo2 O8 2.2871(18) . ?
Mo2 O9 1.9163(19) . ?
Mo2 O10 1.9495(19) . ?
Mo3 O2 1.699(2) . ?
Mo3 O6 1.712(2) . ?
Mo3 O8 2.2934(18) 3_468 ?
Mo3 O9 1.958(2) 3_468 ?
Mo3 O11 1.926(2) . ?
Mo3 O12 2.2953(18) . ?
O1W H1WA 0.8796 . ?
O1W H1WB 0.8786 . ?
O1W Cu1 2.278(2) . ?
O2W H2WA 0.8575 . ?
O2W H2WB 0.8567 . ?
O2W Cu1 1.9687(19) . ?
O13 C5 1.221(4) . ?
O14 Cu1 1.954(2) . ?
O14 C5 1.278(3) . ?
Cu1 N1 2.017(2) 4_565 ?
Cu1 N2 2.019(2) . ?
C1 H1 0.9300 . ?
C1 C4 1.385(4) . ?
C1 N1 1.344(4) . ?
C2 H2 0.9300 . ?
C2 C3 1.402(4) . ?
C2 N1 1.325(4) . ?
C3 H3 0.9300 . ?
C3 N2 1.321(3) . ?
C4 C5 1.507(4) . ?
C4 N2 1.347(3) . ?
O11W H11A 0.9447 . ?
O11W H11B 0.9774 . ?
O10W H10A 0.8487 . ?
O10W H10B 0.8499 . ?
O9W H9WA 0.89(10) . ?
O9W H9WB 0.84(10) . ?
O8W H8WA 0.8500 . ?
O8W H8WB 0.8508 . ?
O7W H7WA 0.8968 . ?
O7W H7WB 0.8500 . ?
O6W H6WA 0.9940 . ?
O6W H6WB 0.9117 . ?
O5W H5WA 0.8495 . ?
O5W H5WA 0.8495 3_467 ?
O5W H5WB 0.8504 . ?
O5W H5WB 0.8504 3_467 ?
O4W H4WA 0.8502 . ?
O4W H4WB 0.8502 . ?
O3W H3WA 0.8494 . ?
O3W H3WB 0.8509 . ?
